data_1574179
loop_
_publ_author_name
'Yuhara, Kazuhiro'
'Tanaka, Kazuo'

_publ_section_title
;
 Solid-state temperature-dependent luminescence of
 C,C&#x2032;-diaryl-o-carboranes based on restriction of excited-state
 structural relaxation
;
_journal_issue 15
_journal_name_full 'Chemical Science'
_journal_page_first 6495
_journal_page_last 6506
_journal_paper_doi 10.1039/D5SC00875A
_journal_volume 16
_journal_year 2025
_chemical_formula_moiety 'C22 H24 B10'
_chemical_formula_sum 'C22 H24 B10'
_chemical_formula_weight 396.51
_chemical_name_systematic H-H
_space_group_crystal_system monoclinic
_space_group_IT_number 14
_space_group_name_Hall '-P 2yn'
_space_group_name_H-M_alt 'P 1 21/n 1'
_atom_sites_solution_hydrogens geom
_audit_creation_method SHELXL-2018/3
_audit_update_record
;
2025-02-21 deposited with the CCDC.	2025-03-05 downloaded from the CCDC.
;
_cell_angle_alpha 90
_cell_angle_beta 99.142(3)
_cell_angle_gamma 90
_cell_formula_units_Z 4
_cell_length_a 11.910(3)
_cell_length_b 12.514(3)
_cell_length_c 14.838(3)
_cell_measurement_reflns_used 5774
_cell_measurement_temperature 243(2)
_cell_measurement_theta_max 27.5
_cell_measurement_theta_min 3.2
_cell_volume 2183.4(9)
_computing_structure_refinement 'SHELXL-2018/3 (Sheldrick, 2018)'
_computing_structure_solution 'SHELXT 2018/2 (Sheldrick, 2018)'
_diffrn_ambient_temperature 243(2)
_diffrn_detector_area_resol_mean 28.5714
_diffrn_measured_fraction_theta_full 0.994
_diffrn_measured_fraction_theta_max 0.984
_diffrn_measurement_device_type 'Rigaku Saturn724+ (4x4 bin mode)'
_diffrn_measurement_method 'profile data from \w-scans'
_diffrn_radiation_type MoK\a
_diffrn_radiation_wavelength 0.71075
_diffrn_reflns_av_R_equivalents 0.0329
_diffrn_reflns_av_unetI/netI 0.0365
_diffrn_reflns_Laue_measured_fraction_full 0.994
_diffrn_reflns_Laue_measured_fraction_max 0.984
_diffrn_reflns_limit_h_max 13
_diffrn_reflns_limit_h_min -15
_diffrn_reflns_limit_k_max 14
_diffrn_reflns_limit_k_min -15
_diffrn_reflns_limit_l_max 19
_diffrn_reflns_limit_l_min -19
_diffrn_reflns_number 17258
_diffrn_reflns_point_group_measured_fraction_full 0.994
_diffrn_reflns_point_group_measured_fraction_max 0.984
_diffrn_reflns_theta_full 25.242
_diffrn_reflns_theta_max 27.478
_diffrn_reflns_theta_min 3.223
_diffrn_source 'Rotating Anode'
_exptl_absorpt_coefficient_mu 0.061
_exptl_absorpt_correction_T_max 1.000
_exptl_absorpt_correction_T_min 0.900
_exptl_absorpt_correction_type multi-scan
_exptl_absorpt_process_details 'REQAB; Rigaku, 1998'
_exptl_crystal_colour Orange
_exptl_crystal_density_diffrn 1.206
_exptl_crystal_description Block
_exptl_crystal_F_000 824
_exptl_crystal_preparation Luminescent
_exptl_crystal_size_max 0.150
_exptl_crystal_size_mid 0.120
_exptl_crystal_size_min 0.030
_refine_diff_density_max 0.197
_refine_diff_density_min -0.182
_refine_diff_density_rms 0.035
_refine_ls_extinction_method none
_refine_ls_goodness_of_fit_ref 0.962
_refine_ls_hydrogen_treatment constr
_refine_ls_matrix_type full
_refine_ls_number_parameters 289
_refine_ls_number_reflns 4922
_refine_ls_number_restraints 0
_refine_ls_restrained_S_all 0.962
_refine_ls_R_factor_all 0.0639
_refine_ls_R_factor_gt 0.0488
_refine_ls_shift/su_max 0.000
_refine_ls_shift/su_mean 0.000
_refine_ls_structure_factor_coef Fsqd
_refine_ls_weighting_details 'w=1/[\s^2^(Fo^2^)+(0.0822P)^2^+0.2235P] where P=(Fo^2^+2Fc^2^)/3'
_refine_ls_weighting_scheme calc
_refine_ls_wR_factor_gt 0.1263
_refine_ls_wR_factor_ref 0.1381
_reflns_Friedel_coverage 0.000
_reflns_number_gt 3818
_reflns_number_total 4922
_reflns_threshold_expression 'I > 2\s(I)'
_cod_data_source_file d5sc00875a2.cif
_cod_data_source_block H-H_243K
_cod_depositor_comments
;
The following automatic conversions were performed:

data item '_exptl_absorpt_correction_type' value 'Multi-scan' was
changed to 'multi-scan' in accordance with the
/home/data/users/saulius/crontab/automatic-downloads/rss-feeds/RSC/lib/dictionaries/cif_core.dic
dictionary named 'cif_core.dic' version 2.4.2 last updated on
2011-04-26.

Automatic conversion script
Id: cif_fix_values 8170 2020-07-09 18:12:32Z antanas 

 Adding full bibliography for 1574174--1574180.cif.
;
_cod_original_cell_volume 2183.5(8)
_cod_original_sg_symbol_H-M 'P 21/n'
_cod_database_code 1574179
_shelx_shelxl_version_number 2018/3
_shelx_space_group_comment
;
The symmetry employed for this shelxl refinement is uniquely defined
by the following loop, which should always be used as a source of
symmetry information in preference to the above space-group names.
They are only intended as comments.
;
_shelx_estimated_absorpt_t_min 0.991
_shelx_estimated_absorpt_t_max 0.998

loop_
_space_group_symop_operation_xyz
'x, y, z'
'-x+1/2, y+1/2, -z+1/2'
'-x, -y, -z'
'x-1/2, -y-1/2, z-1/2'

loop_
_atom_site_label
_atom_site_type_symbol
_atom_site_fract_x
_atom_site_fract_y
_atom_site_fract_z
_atom_site_U_iso_or_equiv
_atom_site_adp_type
_atom_site_occupancy
_atom_site_site_symmetry_order
_atom_site_calc_flag
_atom_site_refinement_flags_posn
_atom_site_refinement_flags_adp
_atom_site_refinement_flags_occupancy
_atom_site_disorder_assembly
_atom_site_disorder_group
C1 C 0.87835(10) 0.63045(10) 0.37262(9) 0.0300(3) Uani 1 1 d . . . . .
C3 C 0.54075(11) 0.81937(11) 0.43824(10) 0.0370(3) Uani 1 1 d . . . . .
H3 H 0.486325 0.817167 0.476745 0.044 Uiso 1 1 calc R U . . .
C4 C 0.64002(11) 0.87811(10) 0.46405(9) 0.0312(3) Uani 1 1 d . . . . .
C5 C 0.65016(13) 0.94736(11) 0.54075(10) 0.0394(3) Uani 1 1 d . . . . .
H5 H 0.593731 0.947031 0.577469 0.047 Uiso 1 1 calc R U . . .
C6 C 0.73998(13) 1.01368(12) 0.56147(10) 0.0428(4) Uani 1 1 d . . . . .
H6 H 0.745830 1.058215 0.612177 0.051 Uiso 1 1 calc R U . . .
C7 C 0.82472(12) 1.01439(11) 0.50515(10) 0.0389(3) Uani 1 1 d . . . . .
H7 H 0.884187 1.063149 0.516791 0.047 Uiso 1 1 calc R U . . .
C8 C 0.82126(11) 0.94529(10) 0.43420(9) 0.0323(3) Uani 1 1 d . . . . .
H8 H 0.879853 0.946483 0.399580 0.039 Uiso 1 1 calc R U . . .
C9 C 0.73040(10) 0.87087(10) 0.41115(9) 0.0280(3) Uani 1 1 d . . . . .
C10 C 0.72101(10) 0.79616(10) 0.33767(8) 0.0276(3) Uani 1 1 d . . . . .
C11 C 0.61120(11) 0.75491(10) 0.30244(9) 0.0306(3) Uani 1 1 d . . . . .
C12 C 0.58020(12) 0.70791(11) 0.21440(10) 0.0373(3) Uani 1 1 d . . . . .
H12 H 0.633879 0.705110 0.175277 0.045 Uiso 1 1 calc R U . . .
C13 C 0.47483(13) 0.66709(12) 0.18581(11) 0.0459(4) Uani 1 1 d . . . . .
H13 H 0.458031 0.637249 0.127834 0.055 Uiso 1 1 calc R U . . .
C14 C 0.39079(13) 0.66925(13) 0.24250(12) 0.0527(4) Uani 1 1 d . . . . .
H14 H 0.320299 0.637749 0.223445 0.063 Uiso 1 1 calc R U . . .
C15 C 0.41325(12) 0.71743(13) 0.32482(12) 0.0477(4) Uani 1 1 d . . . . .
H15 H 0.356989 0.720116 0.361635 0.057 Uiso 1 1 calc R U . . .
C16 C 0.52165(11) 0.76434(11) 0.35651(10) 0.0347(3) Uani 1 1 d . . . . .
C17 C 0.80957(11) 0.59345(10) 0.44293(9) 0.0326(3) Uani 1 1 d . . . . .
C18 C 0.72761(13) 0.51525(13) 0.42181(11) 0.0480(4) Uani 1 1 d . . . . .
H18 H 0.716680 0.484228 0.364122 0.058 Uiso 1 1 calc R U . . .
C19 C 0.66183(16) 0.48272(16) 0.48545(13) 0.0636(5) Uani 1 1 d . . . . .
H19 H 0.607358 0.429677 0.470499 0.076 Uiso 1 1 calc R U . . .
C20 C 0.67637(17) 0.52812(15) 0.57037(14) 0.0631(5) Uani 1 1 d . . . . .
H20 H 0.630736 0.507328 0.612649 0.076 Uiso 1 1 calc R U . . .
C21 C 0.75839(18) 0.60423(14) 0.59270(12) 0.0618(5) Uani 1 1 d . . . . .
H21 H 0.769340 0.634530 0.650663 0.074 Uiso 1 1 calc R U . . .
C22 C 0.82486(15) 0.63621(13) 0.52971(11) 0.0479(4) Uani 1 1 d . . . . .
H22 H 0.880974 0.687467 0.545924 0.057 Uiso 1 1 calc R U . . .
B1 B 0.94981(12) 0.74929(12) 0.38962(11) 0.0311(3) Uani 1 1 d . . . . .
H1A H 0.953978 0.794348 0.453723 0.037 Uiso 1 1 calc R U . . .
C2 C 0.82661(11) 0.74893(10) 0.30831(9) 0.0284(3) Uani 1 1 d . . . . .
B2 B 1.02295(13) 0.62634(13) 0.38646(12) 0.0384(4) Uani 1 1 d . . . . .
H2A H 1.076606 0.592611 0.446955 0.046 Uiso 1 1 calc R U . . .
B3 B 0.93855(13) 0.54503(13) 0.30492(12) 0.0384(4) Uani 1 1 d . . . . .
H3A H 0.937000 0.457555 0.311915 0.046 Uiso 1 1 calc R U . . .
B4 B 0.81595(13) 0.62016(12) 0.26111(10) 0.0326(3) Uani 1 1 d . . . . .
H4A H 0.732919 0.581076 0.241594 0.039 Uiso 1 1 calc R U . . .
B5 B 0.85723(14) 0.73287(13) 0.20074(11) 0.0364(4) Uani 1 1 d . . . . .
H5A H 0.803168 0.766207 0.140272 0.044 Uiso 1 1 calc R U . . .
B6 B 0.94227(13) 0.81424(13) 0.28185(11) 0.0352(4) Uani 1 1 d . . . . .
H6A H 0.944690 0.901700 0.274989 0.042 Uiso 1 1 calc R U . . .
B7 B 1.06481(14) 0.74011(14) 0.32868(13) 0.0412(4) Uani 1 1 d . . . . .
H7A H 1.146423 0.780176 0.352161 0.049 Uiso 1 1 calc R U . . .
B8 B 0.92733(14) 0.60809(14) 0.19714(12) 0.0410(4) Uani 1 1 d . . . . .
H8A H 0.918104 0.561087 0.133750 0.049 Uiso 1 1 calc R U . . .
B9 B 1.00779(15) 0.72786(15) 0.21126(13) 0.0434(4) Uani 1 1 d . . . . .
H9A H 1.052751 0.758968 0.157510 0.052 Uiso 1 1 calc R U . . .
B10 B 1.05688(14) 0.61320(14) 0.27438(13) 0.0438(4) Uani 1 1 d . . . . .
H10A H 1.133285 0.570345 0.261248 0.053 Uiso 1 1 calc R U . . .

loop_
_atom_site_aniso_label
_atom_site_aniso_U_11
_atom_site_aniso_U_22
_atom_site_aniso_U_33
_atom_site_aniso_U_23
_atom_site_aniso_U_13
_atom_site_aniso_U_12
C1 0.0276(6) 0.0271(7) 0.0349(7) -0.0036(5) 0.0038(5) -0.0004(5)
C3 0.0323(7) 0.0361(8) 0.0454(8) 0.0076(6) 0.0152(6) 0.0029(6)
C4 0.0319(7) 0.0287(7) 0.0344(7) 0.0064(5) 0.0091(5) 0.0037(5)
C5 0.0444(8) 0.0397(8) 0.0370(8) 0.0018(6) 0.0153(6) 0.0061(6)
C6 0.0524(9) 0.0393(8) 0.0374(8) -0.0076(6) 0.0090(7) 0.0040(7)
C7 0.0384(8) 0.0333(7) 0.0442(8) -0.0059(6) 0.0040(6) -0.0020(6)
C8 0.0307(7) 0.0299(7) 0.0365(7) -0.0010(5) 0.0054(5) 0.0020(5)
C9 0.0269(6) 0.0259(6) 0.0313(6) 0.0040(5) 0.0047(5) 0.0026(5)
C10 0.0254(6) 0.0278(6) 0.0296(6) 0.0032(5) 0.0046(5) -0.0004(5)
C11 0.0276(6) 0.0280(7) 0.0352(7) 0.0063(5) 0.0016(5) 0.0001(5)
C12 0.0320(7) 0.0402(8) 0.0375(7) 0.0035(6) -0.0014(6) -0.0017(6)
C13 0.0397(8) 0.0474(9) 0.0452(9) 0.0021(7) -0.0100(7) -0.0070(7)
C14 0.0310(8) 0.0557(10) 0.0670(11) 0.0035(8) -0.0057(7) -0.0127(7)
C15 0.0277(7) 0.0496(9) 0.0662(11) 0.0056(8) 0.0087(7) -0.0056(7)
C16 0.0269(7) 0.0329(7) 0.0442(8) 0.0076(6) 0.0053(6) 0.0004(5)
C17 0.0323(7) 0.0290(7) 0.0363(7) 0.0030(5) 0.0051(5) 0.0032(5)
C18 0.0483(9) 0.0505(10) 0.0444(9) 0.0042(7) 0.0053(7) -0.0144(7)
C19 0.0560(11) 0.0699(12) 0.0661(12) 0.0161(10) 0.0133(9) -0.0199(9)
C20 0.0702(12) 0.0597(11) 0.0669(12) 0.0186(9) 0.0342(10) 0.0027(10)
C21 0.0949(15) 0.0487(10) 0.0487(10) 0.0005(8) 0.0326(10) -0.0004(10)
C22 0.0647(11) 0.0387(8) 0.0419(8) -0.0018(7) 0.0137(8) -0.0080(8)
B1 0.0237(7) 0.0309(8) 0.0380(8) -0.0053(6) 0.0029(6) -0.0022(6)
C2 0.0275(6) 0.0289(7) 0.0291(6) -0.0016(5) 0.0051(5) -0.0027(5)
B2 0.0264(8) 0.0374(9) 0.0506(10) -0.0068(7) 0.0036(7) 0.0047(6)
B3 0.0341(8) 0.0331(8) 0.0490(10) -0.0113(7) 0.0097(7) 0.0025(7)
B4 0.0325(8) 0.0319(8) 0.0342(8) -0.0072(6) 0.0076(6) -0.0039(6)
B5 0.0379(8) 0.0414(9) 0.0316(8) -0.0047(6) 0.0105(6) -0.0054(7)
B6 0.0324(8) 0.0355(9) 0.0401(8) -0.0046(7) 0.0135(7) -0.0080(7)
B7 0.0285(8) 0.0428(10) 0.0542(10) -0.0120(8) 0.0121(7) -0.0053(7)
B8 0.0395(9) 0.0429(10) 0.0439(9) -0.0149(7) 0.0172(7) -0.0061(7)
B9 0.0387(9) 0.0477(10) 0.0487(10) -0.0111(8) 0.0223(8) -0.0090(8)
B10 0.0326(8) 0.0442(10) 0.0574(11) -0.0151(8) 0.0156(8) -0.0013(7)

loop_
_atom_type_symbol
_atom_type_description
_atom_type_scat_dispersion_real
_atom_type_scat_dispersion_imag
_atom_type_scat_source
C C 0.0033 0.0016 'International Tables Vol C Tables 4.2.6.8 and 6.1.1.4'
H H 0.0000 0.0000 'International Tables Vol C Tables 4.2.6.8 and 6.1.1.4'
B B 0.0013 0.0007 'International Tables Vol C Tables 4.2.6.8 and 6.1.1.4'

loop_
_geom_angle_atom_site_label_1
_geom_angle_atom_site_label_2
_geom_angle_atom_site_label_3
_geom_angle
_geom_angle_site_symmetry_1
_geom_angle_site_symmetry_3
_geom_angle_publ_flag
C17 C1 B3 123.03(11) . . ?
C17 C1 B2 124.13(12) . . ?
B3 C1 B2 62.56(9) . . ?
C17 C1 B4 116.70(11) . . ?
B3 C1 B4 62.61(9) . . ?
B2 C1 B4 113.01(11) . . ?
C17 C1 B1 118.67(11) . . ?
B3 C1 B1 112.74(10) . . ?
B2 C1 B1 62.54(9) . . ?
B4 C1 B1 109.75(10) . . ?
C17 C1 C2 116.13(10) . . ?
B3 C1 C2 110.01(10) . . ?
B2 C1 C2 109.89(10) . . ?
B4 C1 C2 59.57(8) . . ?
B1 C1 C2 59.19(8) . . ?
C16 C3 C4 121.23(12) . . ?
C3 C4 C5 120.17(12) . . ?
C3 C4 C9 119.66(12) . . ?
C5 C4 C9 120.14(12) . . ?
C6 C5 C4 121.40(13) . . ?
C5 C6 C7 119.02(13) . . ?
C8 C7 C6 121.30(13) . . ?
C7 C8 C9 121.98(13) . . ?
C10 C9 C8 125.08(12) . . ?
C10 C9 C4 119.05(11) . . ?
C8 C9 C4 115.76(12) . . ?
C11 C10 C9 118.25(11) . . ?
C11 C10 C2 120.55(11) . . ?
C9 C10 C2 120.49(11) . . ?
C10 C11 C12 125.02(12) . . ?
C10 C11 C16 118.96(12) . . ?
C12 C11 C16 115.96(12) . . ?
C13 C12 C11 122.18(14) . . ?
C12 C13 C14 121.05(15) . . ?
C15 C14 C13 119.48(14) . . ?
C14 C15 C16 121.35(15) . . ?
C3 C16 C15 120.53(14) . . ?
C3 C16 C11 119.83(12) . . ?
C15 C16 C11 119.64(14) . . ?
C22 C17 C18 118.03(14) . . ?
C22 C17 C1 121.62(13) . . ?
C18 C17 C1 120.35(13) . . ?
C19 C18 C17 120.71(16) . . ?
C20 C19 C18 120.33(17) . . ?
C21 C20 C19 119.58(16) . . ?
C20 C21 C22 120.26(17) . . ?
C21 C22 C17 121.07(15) . . ?
C1 B1 C2 63.40(8) . . ?
C1 B1 B7 106.06(10) . . ?
C2 B1 B7 106.37(11) . . ?
C1 B1 B2 58.46(8) . . ?
C2 B1 B2 110.01(11) . . ?
B7 B1 B2 60.27(9) . . ?
C1 B1 B6 108.10(10) . . ?
C2 B1 B6 57.61(8) . . ?
B7 B1 B6 60.11(9) . . ?
B2 B1 B6 109.08(11) . . ?
C10 C2 B6 128.23(11) . . ?
C10 C2 B5 128.76(11) . . ?
B6 C2 B5 62.54(9) . . ?
C10 C2 B1 116.44(10) . . ?
B6 C2 B1 62.32(9) . . ?
B5 C2 B1 111.48(10) . . ?
C10 C2 B4 117.56(10) . . ?
B6 C2 B4 111.07(10) . . ?
B5 C2 B4 62.00(9) . . ?
B1 C2 B4 106.15(10) . . ?
C10 C2 C1 113.27(9) . . ?
B6 C2 C1 107.09(9) . . ?
B5 C2 C1 106.88(10) . . ?
B1 C2 C1 57.41(7) . . ?
B4 C2 C1 57.11(8) . . ?
C1 B2 B3 58.69(8) . . ?
C1 B2 B1 59.00(8) . . ?
B3 B2 B1 106.83(11) . . ?
C1 B2 B7 105.90(11) . . ?
B3 B2 B7 107.71(13) . . ?
B1 B2 B7 59.54(9) . . ?
C1 B2 B10 105.40(12) . . ?
B3 B2 B10 59.75(10) . . ?
B1 B2 B10 106.88(12) . . ?
B7 B2 B10 59.98(10) . . ?
C1 B3 B10 106.03(11) . . ?
C1 B3 B2 58.75(8) . . ?
B10 B3 B2 60.50(10) . . ?
C1 B3 B8 105.96(11) . . ?
B10 B3 B8 60.10(10) . . ?
B2 B3 B8 108.36(12) . . ?
C1 B3 B4 58.87(8) . . ?
B10 B3 B4 107.10(12) . . ?
B2 B3 B4 106.96(11) . . ?
B8 B3 B4 59.47(9) . . ?
C1 B4 C2 63.32(8) . . ?
C1 B4 B8 106.28(11) . . ?
C2 B4 B8 106.37(10) . . ?
C1 B4 B3 58.52(8) . . ?
C2 B4 B3 109.76(10) . . ?
B8 B4 B3 60.21(10) . . ?
C1 B4 B5 108.37(11) . . ?
C2 B4 B5 57.65(8) . . ?
B8 B4 B5 60.25(9) . . ?
B3 B4 B5 109.12(11) . . ?
C2 B5 B6 58.61(8) . . ?
C2 B5 B8 107.66(12) . . ?
B6 B5 B8 107.81(12) . . ?
C2 B5 B9 106.56(11) . . ?
B6 B5 B9 59.95(9) . . ?
B8 B5 B9 59.91(9) . . ?
C2 B5 B4 60.35(8) . . ?
B6 B5 B4 106.73(11) . . ?
B8 B5 B4 59.16(9) . . ?
B9 B5 B4 106.46(12) . . ?
C2 B6 B5 58.84(8) . . ?
C2 B6 B9 107.00(11) . . ?
B5 B6 B9 60.27(9) . . ?
C2 B6 B7 107.71(11) . . ?
B5 B6 B7 108.18(12) . . ?
B9 B6 B7 60.01(10) . . ?
C2 B6 B1 60.08(8) . . ?
B5 B6 B1 106.84(11) . . ?
B9 B6 B1 106.74(12) . . ?
B7 B6 B1 59.32(9) . . ?
B1 B7 B9 107.61(11) . . ?
B1 B7 B2 60.19(9) . . ?
B9 B7 B2 108.20(12) . . ?
B1 B7 B6 60.57(9) . . ?
B9 B7 B6 59.86(10) . . ?
B2 B7 B6 109.38(11) . . ?
B1 B7 B10 107.55(11) . . ?
B9 B7 B10 59.51(10) . . ?
B2 B7 B10 60.19(10) . . ?
B6 B7 B10 107.97(12) . . ?
B4 B8 B3 60.32(9) . . ?
B4 B8 B10 107.61(12) . . ?
B3 B8 B10 59.89(10) . . ?
B4 B8 B9 107.69(11) . . ?
B3 B8 B9 107.97(12) . . ?
B10 B8 B9 59.61(10) . . ?
B4 B8 B5 60.59(9) . . ?
B3 B8 B5 109.48(11) . . ?
B10 B8 B5 108.32(12) . . ?
B9 B8 B5 60.06(10) . . ?
B10 B9 B6 108.85(12) . . ?
B10 B9 B7 60.34(10) . . ?
B6 B9 B7 60.12(9) . . ?
B10 B9 B8 60.13(10) . . ?
B6 B9 B8 107.77(11) . . ?
B7 B9 B8 107.73(13) . . ?
B10 B9 B5 108.70(12) . . ?
B6 B9 B5 59.78(9) . . ?
B7 B9 B5 107.88(11) . . ?
B8 B9 B5 60.03(9) . . ?
B9 B10 B3 108.59(12) . . ?
B9 B10 B8 60.26(10) . . ?
B3 B10 B8 60.01(10) . . ?
B9 B10 B7 60.15(10) . . ?
B3 B10 B7 107.60(11) . . ?
B8 B10 B7 107.69(12) . . ?
B9 B10 B2 108.42(12) . . ?
B3 B10 B2 59.76(9) . . ?
B8 B10 B2 107.70(11) . . ?
B7 B10 B2 59.83(10) . . ?

loop_
_geom_bond_atom_site_label_1
_geom_bond_atom_site_label_2
_geom_bond_distance
_geom_bond_site_symmetry_2
_geom_bond_publ_flag
C1 C17 1.4985(18) . ?
C1 B3 1.701(2) . ?
C1 B2 1.702(2) . ?
C1 B4 1.708(2) . ?
C1 B1 1.7122(19) . ?
C1 C2 1.8171(18) . ?
C3 C16 1.382(2) . ?
C3 C4 1.3932(19) . ?
C4 C5 1.4202(19) . ?
C4 C9 1.4323(17) . ?
C5 C6 1.350(2) . ?
C6 C7 1.409(2) . ?
C7 C8 1.3580(19) . ?
C8 C9 1.4275(18) . ?
C9 C10 1.4272(18) . ?
C10 C11 1.4258(17) . ?
C10 C2 1.5150(17) . ?
C11 C12 1.4267(19) . ?
C11 C16 1.4378(18) . ?
C12 C13 1.359(2) . ?
C13 C14 1.406(2) . ?
C14 C15 1.350(2) . ?
C15 C16 1.4281(19) . ?
C17 C22 1.379(2) . ?
C17 C18 1.383(2) . ?
C18 C19 1.381(2) . ?
C19 C20 1.368(3) . ?
C20 C21 1.367(3) . ?
C21 C22 1.377(2) . ?
B1 C2 1.745(2) . ?
B1 B7 1.761(2) . ?
B1 B2 1.772(2) . ?
B1 B6 1.783(2) . ?
C2 B6 1.7004(19) . ?
C2 B5 1.705(2) . ?
C2 B4 1.7535(19) . ?
B2 B3 1.767(2) . ?
B2 B7 1.774(3) . ?
B2 B10 1.780(3) . ?
B3 B10 1.767(2) . ?
B3 B8 1.769(3) . ?
B3 B4 1.771(2) . ?
B4 B8 1.756(2) . ?
B4 B5 1.781(2) . ?
B5 B6 1.767(2) . ?
B5 B8 1.776(2) . ?
B5 B9 1.776(2) . ?
B6 B9 1.770(2) . ?
B6 B7 1.775(2) . ?
B7 B9 1.773(3) . ?
B7 B10 1.777(2) . ?
B8 B10 1.771(3) . ?
B8 B9 1.773(2) . ?
B9 B10 1.762(3) . ?
